data_7200930
loop_
_publ_author_name
'Clapham, Kate M.'
'Batsanov, Andrei S.'
'Bryce, Martin R.'
'Tarbit, Brian'

_publ_section_title
;
 Trifluoromethyl-substituted pyridyl- and pyrazolylboronic acids and
 esters: synthesis and Suzuki--Miyaura cross-coupling reactions
;
_journal_issue 10
_journal_name_full 'Organic &amp; Biomolecular Chemistry'
_journal_page_first 2155
_journal_page_last 2161
_journal_paper_doi 10.1039/b901024f
_journal_volume 7
_journal_year 2009
_chemical_formula_moiety 'C6 H4 B Cl F3 N O2'
_chemical_formula_sum 'C6 H4 B Cl F3 N O2'
_chemical_formula_weight 225.36
_chemical_melting_point 421.7(7)
_chemical_name_common '2-chloro-5-(trifluoromethyl)-4-pyridylboronic acid'
_chemical_name_systematic
;
2-chloro-5-(trifluoromethyl)-4-pyridylboronic acid
;
_space_group_IT_number 15
_symmetry_cell_setting monoclinic
_symmetry_space_group_name_Hall '-C 2yc'
_symmetry_space_group_name_H-M 'C 1 2/c 1'
_atom_sites_solution_hydrogens difmap
_atom_sites_solution_primary direct
_atom_sites_solution_secondary difmap
_audit_creation_method SHELXL-97
_cell_angle_alpha 90.00
_cell_angle_beta 96.42(3)
_cell_angle_gamma 90.00
_cell_formula_units_Z 8
_cell_length_a 24.080(4)
_cell_length_b 7.8042(12)
_cell_length_c 9.3848(14)
_cell_measurement_reflns_used 6018
_cell_measurement_temperature 120(2)
_cell_measurement_theta_max 29.00
_cell_measurement_theta_min 2.61
_cell_volume 1752.6(5)
_computing_cell_refinement 'SAINT version 6.45A (Bruker, 2003)'
_computing_data_collection 'SMART version 5.049 (Bruker, 1998)'
_computing_data_reduction 'SAINT version 6.45A (Bruker, 2003)'
_computing_molecular_graphics 'SHELXTL version 6.14 (Bruker, 2003)'
_computing_publication_material 'SHELXTL version 6.14 (Bruker, 2003)'
_computing_structure_refinement 'SHELXTL version 6.14 (Bruker, 2003)'
_computing_structure_solution 'SHELXTL version 6.14 (Bruker, 2003)'
_diffrn_ambient_temperature 120(2)
_diffrn_detector_area_resol_mean 8
_diffrn_measured_fraction_theta_full 0.999
_diffrn_measured_fraction_theta_max 0.999
_diffrn_measurement_device_type 'Siemens SMART 1K CCD area detector'
_diffrn_measurement_method '\w scans'
_diffrn_radiation_monochromator graphite
_diffrn_radiation_source 'fine-focus sealed tube'
_diffrn_radiation_type MoK\a
_diffrn_radiation_wavelength 0.71073
_diffrn_reflns_av_R_equivalents 0.0345
_diffrn_reflns_av_sigmaI/netI 0.0213
_diffrn_reflns_limit_h_max 32
_diffrn_reflns_limit_h_min -32
_diffrn_reflns_limit_k_max 10
_diffrn_reflns_limit_k_min -10
_diffrn_reflns_limit_l_max 12
_diffrn_reflns_limit_l_min -12
_diffrn_reflns_number 9857
_diffrn_reflns_theta_full 29.01
_diffrn_reflns_theta_max 29.01
_diffrn_reflns_theta_min 1.70
_diffrn_standards_number 0
_exptl_absorpt_coefficient_mu 0.454
_exptl_absorpt_correction_T_max 0.9370
_exptl_absorpt_correction_T_min 0.8597
_exptl_absorpt_correction_type integration
_exptl_absorpt_process_details 'XPREP 6.14 (Bruker, 2003), R(int)=0.039 before correction'
_exptl_crystal_colour colourless
_exptl_crystal_density_diffrn 1.708
_exptl_crystal_density_method 'not measured'
_exptl_crystal_description block
_exptl_crystal_F_000 896
_exptl_crystal_size_max 0.40
_exptl_crystal_size_mid 0.20
_exptl_crystal_size_min 0.16
_refine_diff_density_max 0.416
_refine_diff_density_min -0.246
_refine_diff_density_rms 0.047
_refine_ls_extinction_method none
_refine_ls_goodness_of_fit_ref 1.077
_refine_ls_hydrogen_treatment refall
_refine_ls_matrix_type full
_refine_ls_number_parameters 143
_refine_ls_number_reflns 2339
_refine_ls_number_restraints 0
_refine_ls_restrained_S_all 1.077
_refine_ls_R_factor_all 0.0324
_refine_ls_R_factor_gt 0.0261
_refine_ls_shift/su_max 0.001
_refine_ls_shift/su_mean 0.000
_refine_ls_structure_factor_coef Fsqd
_refine_ls_weighting_details 'calc w=1/[\s^2^(Fo^2^)+(0.0362P)^2^+0.8943P] where P=(Fo^2^+2Fc^2^)/3'
_refine_ls_weighting_scheme calc
_refine_ls_wR_factor_gt 0.0700
_refine_ls_wR_factor_ref 0.0728
_reflns_number_gt 2001
_reflns_number_total 2339
_reflns_threshold_expression I>2\s(I)
_cod_data_source_file b901024f.txt
_cod_data_source_block 27
_cod_depositor_comments
;
The following automatic conversions were performed:
'_symmetry_cell_setting' value 'Monoclinic' changed to 'monoclinic'
according to '/home/saulius/struct/CIF-dictionaries/cif_core.dic'
dictionary named 'cif_core.dic' version 2.4.1 from 2010-06-29.

Automatic conversion script
Id: cif_fix_enum 1527 2010-12-29 10:47:43Z saulius 
;
_cod_original_sg_symbol_H-M C2/c
_cod_database_code 7200930

loop_
_symmetry_equiv_pos_as_xyz
'x, y, z'
'-x, y, -z+1/2'
'x+1/2, y+1/2, z'
'-x+1/2, y+1/2, -z+1/2'
'-x, -y, -z'
'x, -y, z-1/2'
'-x+1/2, -y+1/2, -z'
'x+1/2, -y+1/2, z-1/2'

loop_
_atom_site_label
_atom_site_type_symbol
_atom_site_fract_x
_atom_site_fract_y
_atom_site_fract_z
_atom_site_U_iso_or_equiv
_atom_site_adp_type
_atom_site_occupancy
_atom_site_symmetry_multiplicity
_atom_site_calc_flag
_atom_site_refinement_flags
_atom_site_disorder_assembly
_atom_site_disorder_group
Cl Cl 0.732310(13) 0.54159(4) 0.93793(3) 0.02831(10) Uani 1 1 d . . .
F1 F 0.52398(3) 0.09766(10) 0.61807(10) 0.0351(2) Uani 1 1 d . . .
F2 F 0.54110(3) 0.24639(11) 0.43455(8) 0.0343(2) Uani 1 1 d . . .
F3 F 0.49355(3) 0.35561(10) 0.59217(8) 0.03192(18) Uani 1 1 d . . .
O1 O 0.63980(4) -0.09015(10) 0.81552(9) 0.02208(18) Uani 1 1 d . . .
H01 H 0.6388(8) -0.195(3) 0.801(2) 0.044(5) Uiso 1 1 d . . .
O2 O 0.62803(4) -0.07843(10) 0.56447(9) 0.02434(19) Uani 1 1 d . . .
H02 H 0.6266(8) -0.021(2) 0.499(2) 0.045(5) Uiso 1 1 d . . .
N1 N 0.63885(4) 0.55963(12) 0.77106(11) 0.0211(2) Uani 1 1 d . . .
C1 C 0.53750(5) 0.25419(15) 0.57551(13) 0.0234(2) Uani 1 1 d . . .
C2 C 0.67806(5) 0.45195(13) 0.82504(12) 0.0178(2) Uani 1 1 d . . .
C3 C 0.67767(5) 0.27671(13) 0.79935(12) 0.0172(2) Uani 1 1 d . . .
H3 H 0.7062(6) 0.2096(19) 0.8425(16) 0.022(3) Uiso 1 1 d . . .
C4 C 0.63254(4) 0.20507(13) 0.71381(11) 0.0157(2) Uani 1 1 d . . .
C5 C 0.59026(4) 0.31816(13) 0.65984(12) 0.0180(2) Uani 1 1 d . . .
C6 C 0.59523(5) 0.49256(14) 0.68887(13) 0.0229(2) Uani 1 1 d . . .
H6 H 0.5678(6) 0.572(2) 0.6543(17) 0.028(4) Uiso 1 1 d . . .
B B 0.63245(5) 0.00167(15) 0.69174(13) 0.0171(2) Uani 1 1 d . . .

loop_
_atom_site_aniso_label
_atom_site_aniso_U_11
_atom_site_aniso_U_22
_atom_site_aniso_U_33
_atom_site_aniso_U_23
_atom_site_aniso_U_13
_atom_site_aniso_U_12
Cl 0.03003(16) 0.01889(14) 0.03299(17) -0.00306(11) -0.00986(12) -0.00545(10)
F1 0.0333(4) 0.0244(4) 0.0453(5) -0.0016(3) -0.0061(3) -0.0112(3)
F2 0.0337(4) 0.0464(5) 0.0212(4) -0.0105(3) -0.0034(3) -0.0025(3)
F3 0.0235(3) 0.0359(4) 0.0346(4) -0.0080(3) -0.0046(3) 0.0062(3)
O1 0.0423(5) 0.0091(3) 0.0145(4) -0.0008(3) 0.0017(3) 0.0003(3)
O2 0.0466(5) 0.0129(4) 0.0134(4) -0.0007(3) 0.0030(4) -0.0006(3)
N1 0.0286(5) 0.0112(4) 0.0224(5) -0.0004(3) -0.0025(4) 0.0007(3)
C1 0.0246(5) 0.0211(5) 0.0234(6) -0.0039(4) -0.0028(4) 0.0000(4)
C2 0.0223(5) 0.0130(5) 0.0175(5) -0.0006(4) -0.0007(4) -0.0030(4)
C3 0.0226(5) 0.0122(4) 0.0163(5) 0.0009(4) -0.0001(4) 0.0012(4)
C4 0.0232(5) 0.0111(4) 0.0129(4) 0.0007(3) 0.0030(4) -0.0005(4)
C5 0.0218(5) 0.0140(5) 0.0176(5) -0.0016(4) -0.0009(4) -0.0003(4)
C6 0.0283(6) 0.0134(5) 0.0251(6) -0.0012(4) -0.0052(4) 0.0045(4)
B 0.0240(6) 0.0109(5) 0.0166(5) -0.0005(4) 0.0027(4) -0.0007(4)

loop_
_atom_type_symbol
_atom_type_description
_atom_type_scat_dispersion_real
_atom_type_scat_dispersion_imag
_atom_type_scat_source
C C 0.0033 0.0016 'International Tables Vol C Tables 4.2.6.8 and 6.1.1.4'
H H 0.0000 0.0000 'International Tables Vol C Tables 4.2.6.8 and 6.1.1.4'
B B 0.0013 0.0007 'International Tables Vol C Tables 4.2.6.8 and 6.1.1.4'
N N 0.0061 0.0033 'International Tables Vol C Tables 4.2.6.8 and 6.1.1.4'
O O 0.0106 0.0060 'International Tables Vol C Tables 4.2.6.8 and 6.1.1.4'
F F 0.0171 0.0103 'International Tables Vol C Tables 4.2.6.8 and 6.1.1.4'
Cl Cl 0.1484 0.1585 'International Tables Vol C Tables 4.2.6.8 and 6.1.1.4'

loop_
_exptl_crystal_face_index_h
_exptl_crystal_face_index_k
_exptl_crystal_face_index_l
_exptl_crystal_face_perp_dist
1.00 0.00 0.00 0.0800
-1.00 0.00 0.00 0.0800
2.00 0.00 -3.00 0.1000
-2.00 0.00 3.00 0.1000
0.00 -1.00 0.00 0.2000
1.00 1.00 0.00 0.1800

loop_
_geom_angle_atom_site_label_1
_geom_angle_atom_site_label_2
_geom_angle_atom_site_label_3
_geom_angle
_geom_angle_site_symmetry_1
_geom_angle_site_symmetry_3
_geom_angle_publ_flag
B O1 H01 112.4(13) . . ?
B O2 H02 116.0(14) . . ?
C2 N1 C6 116.95(9) . . ?
F2 C1 F1 107.39(10) . . ?
F2 C1 F3 106.31(10) . . ?
F1 C1 F3 106.38(10) . . ?
F2 C1 C5 113.04(10) . . ?
F1 C1 C5 111.44(10) . . ?
F3 C1 C5 111.89(10) . . ?
N1 C2 C3 124.67(10) . . ?
N1 C2 Cl 115.76(8) . . ?
C3 C2 Cl 119.56(9) . . ?
C2 C3 C4 119.00(10) . . ?
C2 C3 H3 119.6(9) . . ?
C4 C3 H3 121.3(9) . . ?
C3 C4 C5 116.39(9) . . ?
C3 C4 B 117.51(9) . . ?
C5 C4 B 126.05(10) . . ?
C6 C5 C4 120.23(10) . . ?
C6 C5 C1 118.47(10) . . ?
C4 C5 C1 121.24(10) . . ?
N1 C6 C5 122.71(10) . . ?
N1 C6 H6 114.6(9) . . ?
C5 C6 H6 122.6(10) . . ?
O2 B O1 120.32(10) . . ?
O2 B C4 125.17(10) . . ?
O1 B C4 114.45(9) . . ?

loop_
_geom_bond_atom_site_label_1
_geom_bond_atom_site_label_2
_geom_bond_distance
_geom_bond_site_symmetry_2
_geom_bond_publ_flag
Cl C2 1.7345(12) . ?
F1 C1 1.3368(14) . ?
F2 C1 1.3367(15) . ?
F3 C1 1.3447(14) . ?
O1 B 1.3595(14) . ?
O1 H01 0.826(19) . ?
O2 B 1.3418(14) . ?
O2 H02 0.76(2) . ?
N1 C2 1.3219(14) . ?
N1 C6 1.3384(16) . ?
C1 C5 1.5048(16) . ?
C2 C3 1.3886(14) . ?
C3 C4 1.3938(15) . ?
C3 H3 0.921(15) . ?
C4 C5 1.3988(15) . ?
C4 B 1.6008(15) . ?
C5 C6 1.3906(15) . ?
C6 H6 0.937(15) . ?

loop_
_geom_hbond_atom_site_label_D
_geom_hbond_atom_site_label_H
_geom_hbond_atom_site_label_A
_geom_hbond_distance_DH
_geom_hbond_distance_HA
_geom_hbond_distance_DA
_geom_hbond_angle_DHA
_geom_hbond_site_symmetry_A
O1 H01 N1 0.826(19) 1.94(2) 2.7646(13) 178.1(19) 1_545
O2 H02 O1 0.76(2) 1.98(2) 2.7236(12) 165(2) 6

loop_
_geom_torsion_atom_site_label_1
_geom_torsion_atom_site_label_2
_geom_torsion_atom_site_label_3
_geom_torsion_atom_site_label_4
_geom_torsion
_geom_torsion_site_symmetry_1
_geom_torsion_site_symmetry_2
_geom_torsion_site_symmetry_3
_geom_torsion_site_symmetry_4
_geom_torsion_publ_flag
C6 N1 C2 C3 1.74(17) . . . . ?
C6 N1 C2 Cl -177.03(9) . . . . ?
N1 C2 C3 C4 -1.69(17) . . . . ?
Cl C2 C3 C4 177.03(8) . . . . ?
C2 C3 C4 C5 -0.16(15) . . . . ?
C2 C3 C4 B -177.65(10) . . . . ?
C3 C4 C5 C6 1.78(16) . . . . ?
B C4 C5 C6 179.03(11) . . . . ?
C3 C4 C5 C1 -175.35(10) . . . . ?
B C4 C5 C1 1.90(17) . . . . ?
F2 C1 C5 C6 92.71(13) . . . . ?
F1 C1 C5 C6 -146.24(11) . . . . ?
F3 C1 C5 C6 -27.27(15) . . . . ?
F2 C1 C5 C4 -90.11(13) . . . . ?
F1 C1 C5 C4 30.94(15) . . . . ?
F3 C1 C5 C4 149.91(10) . . . . ?
C2 N1 C6 C5 0.03(18) . . . . ?
C4 C5 C6 N1 -1.81(18) . . . . ?
C1 C5 C6 N1 175.40(11) . . . . ?
C3 C4 B O2 -124.69(13) . . . . ?
C5 C4 B O2 58.09(17) . . . . ?
C3 C4 B O1 52.59(14) . . . . ?
C5 C4 B O1 -124.63(12) . . . . ?

loop_
_cod_related_entry_id
_cod_related_entry_database
_cod_related_entry_code
1 ChemSpider 24588145
